data_1524063
loop_
_publ_author_name
'Belyavina, N.N.'
'Markiv, V.Ya.'

_publ_section_title
;
 Crystal structure of the Sc Co1.2 Ga1.8 compound, its analogues and a new
 representative of the Cs3Mn2Ga6 structure type
;
_journal_name_full
;
Dopovidi Akademii Nauk Ukrains'koi RSR, Seriya A: Fiziko-Matematichni Ta 
Tekhnichni Nauki
;
_journal_page_first 76
_journal_page_last 79
_journal_volume 51
_journal_year 1989
_chemical_formula_sum 'Co4 Ga4 Zr3'
_chemical_name_systematic '(Co4 Ga4) Zr3'
_space_group_IT_number 62
_symmetry_space_group_name_Hall '-P 2ac 2n'
_symmetry_space_group_name_H-M 'P n m a'
_cell_angle_alpha 90
_cell_angle_beta 90
_cell_angle_gamma 90
_cell_formula_units_Z 4
_cell_length_a 7.758
_cell_length_b 8.503
_cell_length_c 10.2
_cell_volume 672.856
_citation_journal_id_ASTM DNUNDU
_cod_data_source_file Belyavina_DNUNDU_1989_1042.cif
_cod_data_source_block Co4Ga4Zr3
_cod_database_code 1524063

loop_
_symmetry_equiv_pos_as_xyz
x,y,z
-x+1/2,-y,z+1/2
x+1/2,-y+1/2,-z+1/2
-x,y+1/2,-z
-x,-y,-z
x-1/2,y,-z-1/2
-x-1/2,y-1/2,z-1/2
x,-y-1/2,z

loop_
_atom_site_label
_atom_site_type_symbol
_atom_site_fract_x
_atom_site_fract_y
_atom_site_fract_z
_atom_site_occupancy
_atom_site_U_iso_or_equiv
Co2 Co 0.381 0.25 0.082 0.5 0.0
Ga2 Ga 0.381 0.25 0.082 0.5 0.0
Co4 Co 0.125 0.25 0.236 0.5 0.0
Ga5 Ga 0.379 0.43 0.3359 0.5 0.0
Ga3 Ga 0.183 0.25 0.475 0.5 0.0
Zr1 Zr 0.551 0.25 0.5623 1 0.0
Ga4 Ga 0.125 0.25 0.236 0.5 0.0
Ga1 Ga 0.739 0.25 0.786 0.5 0.0
Zr2 Zr 0.0453 0.9446 0.3611 1 0.0
Co1 Co 0.739 0.25 0.786 0.5 0.0
Co6 Co 0.3029 0.506 0.5917 0.5 0.0
Ga6 Ga 0.3029 0.506 0.5917 0.5 0.0
Co3 Co 0.183 0.25 0.475 0.5 0.0
Co5 Co 0.379 0.43 0.3359 0.5 0.0
